data_7212509
loop_
_publ_author_name
'Liu, Ding'
'Tan, Hua-Qiao'
'Chen, Wei-Lin'
'Li, Yang-Guang'
'Wang, En-Bo'

_publ_section_title
;
 Resolution of chiral polyoxoanion [P2Mo18O62]6&#x2212; with histidine
;
_journal_issue 7
_journal_name_full CrystEngComm
_journal_page_first 2044
_journal_paper_doi 10.1039/c001160f
_journal_volume 12
_journal_year 2010
_chemical_formula_sum 'C18 H73 Mo18 N9 O88 P2'
_chemical_formula_weight 3612.71
_chemical_name_systematic
;
?
;
_space_group_IT_number 4
_symmetry_cell_setting monoclinic
_symmetry_space_group_name_Hall 'P 2yb'
_symmetry_space_group_name_H-M 'P 1 21 1'
_atom_sites_solution_hydrogens none
_atom_sites_solution_primary direct
_atom_sites_solution_secondary difmap
_audit_creation_method SHELXL-97
_cell_angle_alpha 90.00
_cell_angle_beta 112.26(3)
_cell_angle_gamma 90.00
_cell_formula_units_Z 2
_cell_length_a 20.424(4)
_cell_length_b 11.568(2)
_cell_length_c 21.291(4)
_cell_measurement_reflns_used 18226
_cell_measurement_temperature 293(2)
_cell_measurement_theta_max 27.48
_cell_measurement_theta_min 3.00
_cell_volume 4655.4(18)
_computing_structure_refinement 'SHELXL-97 (Sheldrick, 1997)'
_computing_structure_solution 'SHELXS-97 (Sheldrick, 1990)'
_diffrn_ambient_temperature 293(2)
_diffrn_detector_area_resol_mean 0.01
_diffrn_measured_fraction_theta_full 0.968
_diffrn_measured_fraction_theta_max 0.968
_diffrn_measurement_device_type 'Rigaku R-AXIS RAPID IP'
_diffrn_measurement_method Oscillation
_diffrn_radiation_monochromator graphite
_diffrn_radiation_source 'fine-focus sealed tube'
_diffrn_radiation_type MoK\a
_diffrn_radiation_wavelength 0.71073
_diffrn_reflns_av_R_equivalents 0.0782
_diffrn_reflns_av_sigmaI/netI 0.1007
_diffrn_reflns_limit_h_max 26
_diffrn_reflns_limit_h_min -26
_diffrn_reflns_limit_k_max 15
_diffrn_reflns_limit_k_min -13
_diffrn_reflns_limit_l_max 27
_diffrn_reflns_limit_l_min -27
_diffrn_reflns_number 41629
_diffrn_reflns_theta_full 27.48
_diffrn_reflns_theta_max 27.48
_diffrn_reflns_theta_min 3.00
_diffrn_standards_decay_% none
_diffrn_standards_interval_count 0
_diffrn_standards_interval_time 0
_diffrn_standards_number 0
_exptl_absorpt_coefficient_mu 2.496
_exptl_absorpt_correction_T_max 0.607
_exptl_absorpt_correction_T_min 0.538
_exptl_absorpt_correction_type multi-scan
_exptl_absorpt_process_details 'ABSCOR by T.Higashi 8 March, 1995'
_exptl_crystal_colour yellow
_exptl_crystal_density_diffrn 2.577
_exptl_crystal_density_method 'not measured'
_exptl_crystal_description block
_exptl_crystal_F_000 3468
_exptl_crystal_size_max 0.27
_exptl_crystal_size_mid 0.21
_exptl_crystal_size_min 0.20
_refine_diff_density_max 1.895
_refine_diff_density_min -1.320
_refine_diff_density_rms 0.259
_refine_ls_abs_structure_details 'Flack H D (1983), Acta Cryst. A39, 876-881'
_refine_ls_abs_structure_Flack -0.01(4)
_refine_ls_extinction_method SHELXL
_refine_ls_goodness_of_fit_ref 0.962
_refine_ls_hydrogen_treatment none
_refine_ls_matrix_type full
_refine_ls_number_parameters 1181
_refine_ls_number_reflns 18226
_refine_ls_number_restraints 43
_refine_ls_restrained_S_all 0.962
_refine_ls_R_factor_all 0.0597
_refine_ls_R_factor_gt 0.0510
_refine_ls_shift/su_max 0.001
_refine_ls_shift/su_mean 0.000
_refine_ls_structure_factor_coef Fsqd
_refine_ls_weighting_details 'calc w=1/[\s^2^(Fo^2^)+(0.1000P)^2^+0.0000P] where P=(Fo^2^+2Fc^2^)/3'
_refine_ls_weighting_scheme calc
_refine_ls_wR_factor_gt 0.1424
_refine_ls_wR_factor_ref 0.1514
_reflns_number_gt 15996
_reflns_number_total 18226
_reflns_threshold_expression >2sigma(I)
_cod_data_source_file c001160f.txt
_cod_data_source_block 1
_cod_original_cell_volume 4655.3(16)
_cod_original_sg_symbol_H-M P2(1)
_cod_database_code 7212509

loop_
_symmetry_equiv_pos_as_xyz
'x, y, z'
'-x, y+1/2, -z'

loop_
_atom_site_label
_atom_site_type_symbol
_atom_site_fract_x
_atom_site_fract_y
_atom_site_fract_z
_atom_site_U_iso_or_equiv
_atom_site_adp_type
_atom_site_occupancy
_atom_site_symmetry_multiplicity
_atom_site_calc_flag
_atom_site_refinement_flags
Mo1 Mo 0.93545(5) 0.85726(8) 0.83839(4) 0.01103(18) Uani 1 1 d .
Mo2 Mo 0.81969(5) 0.67763(8) 0.72943(5) 0.01275(19) Uani 1 1 d .
Mo3 Mo 0.94479(5) 1.15570(8) 0.78120(4) 0.01144(19) Uani 1 1 d .
Mo4 Mo 0.56805(5) 1.13533(9) 0.65338(5) 0.01400(19) Uani 1 1 d .
Mo5 Mo 0.84058(5) 1.21378(8) 0.89316(5) 0.01203(19) Uani 1 1 d .
Mo6 Mo 0.82922(5) 0.91546(9) 0.94777(5) 0.01346(19) Uani 1 1 d .
Mo7 Mo 0.67436(5) 1.06903(9) 0.54296(5) 0.01239(18) Uani 1 1 d .
Mo8 Mo 0.71265(5) 0.73848(8) 0.83786(5) 0.0143(2) Uani 1 1 d .
Mo9 Mo 0.66279(5) 0.79879(8) 0.59489(5) 0.01271(19) Uani 1 1 d .
Mo10 Mo 0.80178(5) 1.26841(8) 0.66181(5) 0.01232(19) Uani 1 1 d .
Mo11 Mo 0.69733(5) 1.33001(8) 0.77424(5) 0.01303(19) Uani 1 1 d .
Mo12 Mo 0.55708(5) 0.86459(9) 0.70545(5) 0.0163(2) Uani 1 1 d .
Mo13 Mo 0.85591(5) 1.06129(9) 0.55067(5) 0.01299(19) Uani 1 1 d .
Mo14 Mo 0.83981(5) 0.77371(9) 0.57261(5) 0.01315(19) Uani 1 1 d .
Mo15 Mo 0.98067(5) 0.92045(9) 0.68269(5) 0.01266(19) Uani 1 1 d .
Mo16 Mo 0.70518(5) 1.12894(9) 0.96776(5) 0.0162(2) Uani 1 1 d .
Mo17 Mo 0.56186(5) 1.20278(9) 0.82739(5) 0.0167(2) Uani 1 1 d .
Mo18 Mo 0.58339(5) 0.92637(10) 0.88359(5) 0.0178(2) Uani 1 1 d .
P1 P 0.81124(14) 0.9669(3) 0.68654(14) 0.0105(5) Uani 1 1 d .
O17 O 0.8868(4) 1.2106(7) 0.8381(4) 0.0182(17) Uani 1 1 d .
O16 O 0.6383(4) 1.3040(7) 0.8183(4) 0.0148(16) Uani 1 1 d .
O15 O 0.7743(4) 0.7043(7) 0.8011(4) 0.0135(15) Uani 1 1 d U
O14 O 0.6044(4) 0.8408(7) 0.6337(4) 0.0193(17) Uani 1 1 d .
O13 O 0.8521(4) 0.6916(7) 0.6621(4) 0.0120(15) Uani 1 1 d .
O12 O 0.8471(4) 1.1799(7) 0.5998(4) 0.0141(15) Uani 1 1 d U
O11 O 0.7210(4) 1.1924(7) 0.5996(4) 0.0144(16) Uani 1 1 d .
O10 O 0.5405(4) 0.9026(8) 0.7798(4) 0.0197(18) Uani 1 1 d .
O9 O 0.8542(4) 0.9396(6) 0.6416(3) 0.0099(14) Uani 1 1 d U
O8 O 0.7480(4) 0.7769(7) 0.5592(4) 0.0177(17) Uani 1 1 d .
O7 O 0.7643(4) 1.3019(7) 0.7207(4) 0.0155(16) Uani 1 1 d .
O6 O 0.6360(4) 0.7719(8) 0.7587(4) 0.0184(17) Uani 1 1 d .
O5 O 0.5422(4) 1.1660(7) 0.7413(4) 0.0185(17) Uani 1 1 d .
O4 O 0.8578(4) 1.0610(7) 0.9247(3) 0.0122(15) Uani 1 1 d .
O3 O 0.6362(4) 0.9175(8) 0.5270(4) 0.0201(17) Uani 1 1 d .
O2 O 0.7327(4) 0.9571(6) 0.6408(4) 0.0102(14) Uani 1 1 d .
O1 O 0.8452(4) 0.8941(7) 0.5175(4) 0.0181(17) Uani 1 1 d .
P2 P 0.69605(15) 1.0358(2) 0.80703(14) 0.0117(5) Uani 1 1 d .
O58 O 0.6797(4) 1.4673(7) 0.7468(4) 0.0160(16) Uani 1 1 d .
O57 O 0.6362(4) 0.9995(7) 0.9635(4) 0.0175(17) Uani 1 1 d .
O56 O 0.6176(4) 0.6936(7) 0.5422(4) 0.0180(17) Uani 1 1 d .
O55 O 0.8947(4) 0.8809(7) 1.0210(4) 0.0179(17) Uani 1 1 d .
O54 O 0.4941(5) 0.7646(8) 0.6693(4) 0.0251(19) Uani 1 1 d .
O53 O 0.7418(4) 1.1420(7) 0.8088(4) 0.0114(15) Uani 1 1 d .
O52 O 0.5027(5) 1.3054(8) 0.8249(5) 0.027(2) Uani 1 1 d .
O51 O 0.8306(4) 1.0897(7) 0.7142(4) 0.0150(16) Uani 1 1 d .
O50 O 0.8327(4) 0.8791(7) 0.7434(4) 0.0107(15) Uani 1 1 d .
O49 O 0.7682(5) 0.9883(7) 0.9772(5) 0.0220(19) Uani 1 1 d .
O48 O 0.9502(4) 1.0223(7) 0.5988(4) 0.0163(16) Uani 1 1 d .
O47 O 0.8972(4) 1.2875(7) 0.9607(4) 0.0148(16) Uani 1 1 d .
O46 O 0.7489(4) 1.0404(7) 0.5195(4) 0.0136(16) Uani 1 1 d .
O45 O 1.0192(4) 1.2236(8) 0.8326(4) 0.0204(18) Uani 1 1 d .
O44 O 0.6349(4) 1.2488(7) 0.6974(4) 0.0153(16) Uani 1 1 d .
O43 O 0.8988(4) 1.2774(7) 0.7234(4) 0.0151(16) Uani 1 1 d .
O42 O 0.4981(4) 1.2152(7) 0.6042(4) 0.0175(17) Uani 1 1 d .
O41 O 0.9456(4) 0.7971(8) 0.6258(4) 0.0190(17) Uani 1 1 d .
O40 O 0.7260(4) 0.7166(7) 0.6676(3) 0.0123(15) Uani 1 1 d .
O39 O 0.8598(4) 1.1218(8) 0.4807(4) 0.0203(18) Uani 1 1 d .
O38 O 0.6455(4) 0.8208(8) 0.8803(4) 0.0179(17) Uani 1 1 d .
O37 O 0.8480(4) 0.6536(7) 0.5295(4) 0.0175(17) Uani 1 1 d .
O36 O 0.7416(4) 0.9302(7) 0.8362(4) 0.0139(15) Uani 1 1 d .
O35 O 0.7961(4) 1.3934(7) 0.6196(4) 0.0177(17) Uani 1 1 d .
O34 O 0.9757(4) 1.0765(7) 0.7256(4) 0.0147(16) Uani 1 1 d .
O33 O 0.6267(4) 1.2215(8) 0.9261(4) 0.0205(18) Uani 1 1 d .
O32 O 0.9059(4) 0.7032(7) 0.8021(4) 0.0164(16) Uani 1 1 d .
O31 O 0.7819(4) 1.3484(7) 0.8494(4) 0.0129(15) Uani 1 1 d U
O30 O 0.6177(4) 1.1385(8) 0.4734(4) 0.0190(17) Uani 1 1 d .
O29 O 0.9759(4) 0.8610(7) 0.7588(4) 0.0126(15) Uani 1 1 d .
O28 O 1.0673(4) 0.9158(8) 0.6971(4) 0.0216(18) Uani 1 1 d .
O27 O 0.6537(4) 1.0626(7) 0.8535(4) 0.0144(16) Uani 1 1 d .
O26 O 0.6052(4) 1.0885(7) 0.5959(4) 0.0172(17) Uani 1 1 d .
O25 O 0.5158(4) 0.9910(8) 0.6504(4) 0.0220(19) Uani 1 1 d .
O24 O 0.8171(4) 0.5320(7) 0.7357(4) 0.0195(18) Uani 1 1 d .
O23 O 0.5252(5) 0.8487(8) 0.9055(5) 0.028(2) Uani 1 1 d .
O22 O 0.7837(4) 0.7716(7) 0.9267(4) 0.0157(16) Uani 1 1 d .
O21 O 0.8824(4) 0.8610(7) 0.8873(4) 0.0197(17) Uani 1 1 d .
O20 O 1.0163(4) 0.8214(7) 0.8953(4) 0.0188(17) Uani 1 1 d .
O19 O 0.6901(5) 0.6067(8) 0.8598(5) 0.030(2) Uani 1 1 d .
O18 O 0.7308(5) 1.1646(8) 1.0515(4) 0.0239(19) Uani 1 1 d .
O13W O 1.0339(5) 0.6695(8) 0.5794(5) 0.030(2) Uani 1 1 d .
O62 O 0.6426(4) 1.0125(7) 0.7348(4) 0.0165(16) Uani 1 1 d .
O61 O 0.9457(4) 1.0164(7) 0.8317(4) 0.0152(16) Uani 1 1 d .
O60 O 0.7666(4) 1.2038(7) 0.9424(4) 0.0199(17) Uani 1 1 d .
O59 O 0.5264(4) 1.0741(7) 0.8547(4) 0.0184(17) Uani 1 1 d .
N1 N 0.8384(6) 0.3840(8) 1.0563(5) 0.019(2) Uani 1 1 d .
H1A H 0.8627 0.3689 1.0303 0.029 Uiso 1 1 calc R
H1B H 0.7924 0.3872 1.0307 0.029 Uiso 1 1 calc R
H1C H 0.8461 0.3284 1.0872 0.029 Uiso 1 1 calc R
O63 O 0.8396(6) 0.6108(9) 1.1720(5) 0.034(2) Uani 1 1 d .
O64 O 0.7734(6) 0.4520(9) 1.1348(6) 0.042(3) Uani 1 1 d .
N4 N 0.6495(5) 0.6064(8) 0.4318(5) 0.021(2) Uani 1 1 d .
H4B H 0.6176 0.6268 0.4489 0.031 Uiso 1 1 calc R
H4C H 0.6275 0.5820 0.3893 0.031 Uiso 1 1 calc R
H4D H 0.6766 0.6669 0.4323 0.031 Uiso 1 1 calc R
O66 O 0.7576(5) 0.5364(8) 0.3993(4) 0.024(2) Uani 1 1 d .
C1 C 0.8899(6) 0.5814(11) 0.9939(6) 0.020(2) Uani 1 1 d .
O65 O 0.7857(5) 0.3863(8) 0.4721(5) 0.027(2) Uani 1 1 d .
O12W O 1.2193(5) 0.8845(9) 0.7065(5) 0.036(2) Uani 1 1 d .
N6 N 0.5175(6) 0.4568(12) 0.5516(7) 0.043(3) Uani 1 1 d .
H6B H 0.4747 0.4619 0.5495 0.051 Uiso 1 1 calc R
O11W O 1.0462(6) 1.0701(9) 0.5407(5) 0.035(2) Uani 1 1 d .
N5 N 0.6324(6) 0.4535(10) 0.5881(6) 0.029(3) Uani 1 1 d .
H5B H 0.6762 0.4579 0.6145 0.035 Uiso 1 1 calc R
C11 C 0.5375(6) 0.4343(10) 0.5005(5) 0.014(2) Uani 1 1 d U
H11A H 0.5067 0.4233 0.4558 0.017 Uiso 1 1 calc R
O10W O 1.2187(6) 1.1125(10) 0.7379(5) 0.037(2) Uani 1 1 d .
O9W O 0.8857(5) 1.3597(10) 0.4291(5) 0.040(3) Uani 1 1 d .
C6 C 0.9590(7) 0.6036(12) 1.0034(6) 0.027(3) Uani 1 1 d .
H6A H 0.9934 0.6356 1.0418 0.033 Uiso 1 1 calc R
O8W O 0.9386(6) 1.0651(11) 1.1173(6) 0.045(3) Uani 1 1 d .
O7W O 0.7116(6) 0.8174(9) 0.4100(4) 0.033(2) Uani 1 1 d .
O6W O 1.1127(5) 0.7408(9) 0.8285(5) 0.033(2) Uani 1 1 d .
N8 N 1.0425(6) 0.9215(12) 0.3762(6) 0.036(3) Uani 1 1 d .
H8C H 1.0644 0.9056 0.4185 0.043 Uiso 1 1 calc R
C2 C 0.8536(6) 0.5967(11) 1.0414(6) 0.022(3) Uani 1 1 d .
H2A H 0.8035 0.6072 1.0151 0.026 Uiso 1 1 calc R
H2B H 0.8710 0.6672 1.0669 0.026 Uiso 1 1 calc R
N3 N 0.9678(7) 0.5703(12) 0.9465(6) 0.037(3) Uani 1 1 d .
H3B H 1.0063 0.5771 0.9393 0.044 Uiso 1 1 calc R
C7 C 0.6090(6) 0.4293(10) 0.5221(6) 0.019(2) Uani 1 1 d .
C12 C 0.5771(6) 0.4703(9) 0.6077(5) 0.012(2) Uani 1 1 d .
H12A H 0.5797 0.4877 0.6512 0.014 Uiso 1 1 calc R
C8 C 0.6501(7) 0.4066(11) 0.4776(7) 0.024(3) Uani 1 1 d .
H8A H 0.6174 0.3881 0.4322 0.029 Uiso 1 1 calc R
H8B H 0.6806 0.3401 0.4950 0.029 Uiso 1 1 calc R
N9 N 1.0167(7) 1.0050(12) 0.2787(7) 0.038(3) Uani 1 1 d .
H9B H 1.0187 1.0498 0.2472 0.045 Uiso 1 1 calc R
C17 C 0.9649(6) 0.9305(10) 0.2734(5) 0.015(2) Uani 1 1 d .
H17A H 0.9246 0.9191 0.2344 0.018 Uiso 1 1 calc R
N2 N 0.8600(7) 0.5292(10) 0.9311(6) 0.031(3) Uani 1 1 d .
H2C H 0.8174 0.5033 0.9130 0.038 Uiso 1 1 calc R
C13 C 0.9797(7) 0.8729(11) 0.3338(6) 0.020(2) Uani 1 1 d .
N7 N 0.8395(6) 0.7339(10) 0.3868(6) 0.030(3) Uani 1 1 d .
H7A H 0.8101 0.7591 0.4058 0.044 Uiso 1 1 calc R
H7B H 0.8684 0.6811 0.4136 0.044 Uiso 1 1 calc R
H7C H 0.8147 0.7026 0.3466 0.044 Uiso 1 1 calc R
O5W O 1.2015(8) 0.6774(11) 0.7663(8) 0.067(4) Uani 1 1 d .
C16 C 0.8327(7) 0.9265(13) 0.3322(7) 0.030(3) Uani 1 1 d .
O67 O 0.8612(6) 1.0269(9) 0.3331(6) 0.037(2) Uani 1 1 d .
C18 C 1.0636(6) 0.9971(10) 0.3405(6) 0.014(2) Uani 1 1 d U
H18A H 1.1058 1.0385 0.3573 0.016 Uiso 1 1 calc R
C5 C 0.9080(9) 0.5256(12) 0.9034(7) 0.034(4) Uani 1 1 d .
H5A H 0.9010 0.4965 0.8606 0.041 Uiso 1 1 calc R
C3 C 0.8620(6) 0.4987(11) 1.0916(6) 0.020(2) Uani 1 1 d .
H3A H 0.9120 0.4929 1.1217 0.024 Uiso 1 1 calc R
O4W O 0.4025(5) 1.0489(12) 0.7058(5) 0.042(3) Uani 1 1 d .
C15 C 0.8819(7) 0.8331(11) 0.3776(6) 0.024(3) Uani 1 1 d .
H15A H 0.9098 0.8666 0.4220 0.029 Uiso 1 1 calc R
C9 C 0.6953(6) 0.5099(10) 0.4743(6) 0.016(2) Uani 1 1 d .
H9A H 0.7212 0.5386 0.5204 0.019 Uiso 1 1 calc R
O3W O 0.7050(6) 1.4399(10) 0.9632(6) 0.050(3) Uani 1 1 d .
O2W O 1.1447(7) 1.3823(11) 0.8457(6) 0.054(3) Uani 1 1 d .
C14 C 0.9334(7) 0.7862(12) 0.3441(8) 0.031(3) Uani 1 1 d .
H14A H 0.9624 0.7254 0.3727 0.038 Uiso 1 1 calc R
H14B H 0.9054 0.7520 0.3006 0.038 Uiso 1 1 calc R
C10 C 0.7483(6) 0.4785(11) 0.4420(6) 0.021(3) Uani 1 1 d .
C4 C 0.8181(7) 0.5192(11) 1.1344(6) 0.021(3) Uani 1 1 d .
O68 O 0.7744(7) 0.8940(11) 0.2954(7) 0.063(4) Uani 1 1 d .
O1W O 0.3517(8) 1.1874(15) 0.7798(8) 0.082(5) Uani 1 1 d U
O20W O 0.5152(9) 0.5250(14) 0.7030(8) 0.077(5) Uiso 1 1 d .
O19W O 0.3478(11) 0.8392(18) 0.7029(10) 0.102(6) Uiso 1 1 d .
O18W O 0.6178(11) 0.922(2) 0.2953(11) 0.117(7) Uiso 1 1 d .
O17W O 0.5391(12) 0.578(2) 0.8339(11) 0.122(7) Uiso 1 1 d .
O16W O 0.7107(11) 1.125(2) 0.3669(10) 0.112(7) Uiso 1 1 d .
O15W O 1.287(2) 1.353(4) 0.9180(18) 0.234(17) Uiso 1 1 d .
O14W O 0.6508(15) 1.633(3) 0.9873(14) 0.166(11) Uiso 1 1 d .

loop_
_atom_site_aniso_label
_atom_site_aniso_U_11
_atom_site_aniso_U_22
_atom_site_aniso_U_33
_atom_site_aniso_U_23
_atom_site_aniso_U_13
_atom_site_aniso_U_12
Mo1 0.0107(4) 0.0107(5) 0.0114(4) -0.0003(4) 0.0039(3) -0.0002(4)
Mo2 0.0152(4) 0.0107(4) 0.0134(4) -0.0004(4) 0.0065(4) -0.0001(4)
Mo3 0.0107(4) 0.0114(5) 0.0118(4) -0.0004(4) 0.0038(3) -0.0006(3)
Mo4 0.0096(4) 0.0167(5) 0.0141(4) -0.0026(4) 0.0026(3) -0.0005(4)
Mo5 0.0122(4) 0.0127(5) 0.0110(4) -0.0016(4) 0.0042(3) -0.0004(4)
Mo6 0.0158(4) 0.0133(5) 0.0122(4) 0.0010(4) 0.0063(3) 0.0012(4)
Mo7 0.0124(4) 0.0120(5) 0.0111(4) 0.0003(4) 0.0026(3) -0.0003(4)
Mo8 0.0171(4) 0.0121(5) 0.0156(4) -0.0005(4) 0.0082(4) -0.0015(4)
Mo9 0.0117(4) 0.0126(5) 0.0133(4) -0.0017(4) 0.0041(3) -0.0012(4)
Mo10 0.0124(4) 0.0111(4) 0.0139(4) 0.0006(4) 0.0055(3) 0.0006(4)
Mo11 0.0135(4) 0.0123(5) 0.0123(4) -0.0015(4) 0.0038(4) 0.0004(4)
Mo12 0.0124(4) 0.0180(5) 0.0192(5) -0.0039(4) 0.0070(4) -0.0040(4)
Mo13 0.0140(4) 0.0139(5) 0.0130(4) 0.0006(4) 0.0073(3) -0.0009(4)
Mo14 0.0141(4) 0.0133(5) 0.0135(4) -0.0019(4) 0.0068(4) 0.0002(4)
Mo15 0.0113(4) 0.0149(5) 0.0136(4) -0.0001(4) 0.0068(3) 0.0006(4)
Mo16 0.0173(5) 0.0191(5) 0.0150(4) -0.0019(4) 0.0094(4) 0.0000(4)
Mo17 0.0131(4) 0.0194(5) 0.0195(5) -0.0033(4) 0.0084(4) 0.0010(4)
Mo18 0.0161(4) 0.0214(5) 0.0203(5) -0.0021(4) 0.0119(4) -0.0020(4)
P1 0.0086(12) 0.0138(14) 0.0098(12) 0.0010(11) 0.0043(10) 0.0021(10)
O17 0.015(4) 0.022(4) 0.023(4) -0.003(4) 0.013(3) -0.002(3)
O16 0.013(4) 0.017(4) 0.015(3) -0.014(3) 0.006(3) -0.006(3)
O15 0.019(4) 0.011(4) 0.011(3) 0.006(3) 0.006(3) 0.005(3)
O14 0.025(4) 0.017(4) 0.017(4) -0.011(4) 0.010(3) -0.010(4)
O13 0.012(3) 0.008(4) 0.013(3) 0.004(3) 0.001(3) 0.002(3)
O12 0.015(3) 0.013(3) 0.011(3) 0.009(3) 0.002(2) 0.003(3)
O11 0.015(4) 0.016(4) 0.012(3) 0.004(3) 0.004(3) 0.004(3)
O10 0.016(4) 0.022(5) 0.022(4) -0.005(4) 0.009(3) -0.006(3)
O9 0.012(3) 0.007(3) 0.008(3) 0.002(3) 0.002(2) 0.005(2)
O8 0.016(4) 0.020(4) 0.015(4) 0.008(4) 0.003(3) 0.005(3)
O7 0.015(4) 0.015(4) 0.012(3) -0.004(3) -0.001(3) -0.004(3)
O6 0.013(4) 0.021(4) 0.024(4) -0.002(4) 0.009(3) -0.002(3)
O5 0.015(4) 0.017(4) 0.023(4) -0.008(4) 0.007(3) -0.008(3)
O4 0.016(4) 0.012(4) 0.007(3) -0.004(3) 0.003(3) 0.005(3)
O3 0.019(4) 0.023(4) 0.020(4) 0.004(4) 0.010(3) 0.010(4)
O2 0.009(3) 0.011(4) 0.010(3) 0.005(3) 0.004(3) 0.004(3)
O1 0.019(4) 0.022(5) 0.012(4) -0.003(3) 0.005(3) -0.001(3)
P2 0.0098(12) 0.0128(14) 0.0126(12) 0.0014(11) 0.0045(10) 0.0011(10)
O58 0.017(4) 0.011(4) 0.016(4) 0.001(3) 0.001(3) 0.005(3)
O57 0.023(4) 0.013(4) 0.020(4) -0.005(4) 0.013(3) 0.000(3)
O56 0.019(4) 0.014(4) 0.020(4) -0.009(4) 0.006(3) -0.009(3)
O55 0.023(4) 0.017(4) 0.014(4) -0.004(3) 0.008(3) -0.005(4)
O54 0.021(4) 0.027(5) 0.026(4) -0.001(4) 0.007(4) -0.009(4)
O53 0.014(3) 0.011(4) 0.011(3) 0.002(3) 0.007(3) 0.000(3)
O52 0.018(4) 0.031(5) 0.032(5) -0.012(4) 0.010(4) 0.007(4)
O51 0.011(3) 0.017(4) 0.019(4) 0.002(3) 0.008(3) 0.003(3)
O50 0.012(3) 0.013(4) 0.009(3) 0.001(3) 0.005(3) 0.002(3)
O49 0.027(5) 0.017(4) 0.033(5) 0.004(4) 0.023(4) 0.004(4)
O48 0.018(4) 0.014(4) 0.021(4) -0.003(3) 0.013(3) -0.002(3)
O47 0.017(4) 0.012(4) 0.010(3) 0.000(3) -0.001(3) 0.006(3)
O46 0.011(3) 0.017(4) 0.013(3) 0.002(3) 0.005(3) -0.003(3)
O45 0.014(4) 0.027(5) 0.019(4) 0.004(4) 0.004(3) -0.004(4)
O44 0.017(4) 0.015(4) 0.011(4) 0.001(3) 0.002(3) 0.001(3)
O43 0.015(4) 0.015(4) 0.016(4) 0.003(3) 0.006(3) -0.002(3)
O42 0.017(4) 0.011(4) 0.018(4) -0.004(4) 0.000(3) -0.001(3)
O41 0.017(4) 0.026(5) 0.016(4) -0.007(4) 0.009(3) -0.005(4)
O40 0.019(4) 0.012(4) 0.006(3) 0.001(3) 0.005(3) 0.000(3)
O39 0.020(4) 0.025(5) 0.020(4) 0.003(4) 0.013(3) -0.005(4)
O38 0.017(4) 0.023(4) 0.017(4) 0.007(4) 0.009(3) 0.003(3)
O37 0.021(4) 0.014(4) 0.018(4) -0.006(3) 0.008(3) -0.004(3)
O36 0.009(3) 0.015(4) 0.019(4) 0.005(4) 0.007(3) 0.006(3)
O35 0.019(4) 0.013(4) 0.022(4) 0.005(3) 0.010(3) 0.004(3)
O34 0.012(4) 0.010(4) 0.015(4) -0.002(3) -0.002(3) -0.001(3)
O33 0.021(4) 0.022(5) 0.023(4) -0.007(4) 0.015(3) 0.004(4)
O32 0.011(4) 0.015(4) 0.023(4) 0.000(4) 0.006(3) 0.003(3)
O31 0.009(3) 0.010(3) 0.018(3) -0.008(3) 0.003(3) -0.005(3)
O30 0.018(4) 0.021(4) 0.014(4) 0.008(4) 0.002(3) 0.006(4)
O29 0.015(4) 0.010(4) 0.015(4) -0.006(3) 0.007(3) -0.004(3)
O28 0.013(4) 0.025(5) 0.033(5) 0.001(4) 0.016(3) 0.000(4)
O27 0.019(4) 0.014(4) 0.017(4) 0.002(4) 0.015(3) 0.005(3)
O26 0.011(4) 0.018(4) 0.020(4) -0.007(4) 0.004(3) -0.005(3)
O25 0.012(4) 0.026(5) 0.031(5) -0.006(4) 0.012(4) -0.004(3)
O24 0.020(4) 0.018(4) 0.020(4) -0.001(4) 0.006(3) 0.002(3)
O23 0.025(5) 0.028(5) 0.041(5) -0.004(4) 0.022(4) -0.006(4)
O22 0.021(4) 0.012(4) 0.016(4) -0.001(3) 0.009(3) 0.003(3)
O21 0.020(4) 0.016(4) 0.027(4) 0.000(4) 0.013(4) 0.005(4)
O20 0.019(4) 0.017(4) 0.022(4) -0.003(4) 0.009(3) -0.005(3)
O19 0.046(6) 0.018(5) 0.042(6) -0.013(4) 0.034(5) -0.012(4)
O18 0.030(5) 0.030(5) 0.019(4) -0.002(4) 0.018(4) 0.000(4)
O13W 0.027(5) 0.029(5) 0.043(5) -0.025(5) 0.024(4) -0.012(4)
O62 0.017(4) 0.020(4) 0.013(4) -0.004(3) 0.007(3) -0.002(3)
O61 0.013(4) 0.010(4) 0.026(4) 0.007(3) 0.011(3) 0.003(3)
O60 0.024(4) 0.020(4) 0.021(4) 0.004(4) 0.015(3) 0.005(4)
O59 0.022(4) 0.018(4) 0.014(4) 0.004(4) 0.006(3) 0.001(3)
N1 0.027(5) 0.012(5) 0.027(5) 0.000(4) 0.019(4) 0.004(4)
O63 0.042(6) 0.032(6) 0.039(5) -0.018(5) 0.028(5) -0.016(5)
O64 0.050(7) 0.032(6) 0.068(7) -0.024(6) 0.049(6) -0.022(5)
N4 0.024(5) 0.012(5) 0.031(6) -0.003(4) 0.016(5) 0.001(4)
O66 0.026(5) 0.034(5) 0.015(4) 0.004(4) 0.012(3) 0.003(4)
C1 0.018(5) 0.021(6) 0.021(6) 0.016(5) 0.007(5) 0.008(5)
O65 0.028(5) 0.024(5) 0.029(5) 0.011(4) 0.010(4) 0.005(4)
O12W 0.033(5) 0.042(6) 0.039(6) -0.001(5) 0.020(5) -0.005(5)
N6 0.022(6) 0.043(8) 0.043(7) 0.012(7) -0.010(5) 0.001(6)
O11W 0.039(6) 0.036(6) 0.040(5) -0.005(5) 0.027(5) -0.005(5)
N5 0.023(5) 0.022(6) 0.039(6) -0.010(5) 0.008(5) -0.008(5)
C11 0.012(4) 0.016(4) 0.008(4) 0.005(3) -0.004(3) 0.001(3)
O10W 0.037(6) 0.043(6) 0.038(5) 0.017(5) 0.023(5) 0.018(5)
O9W 0.027(5) 0.052(7) 0.049(6) 0.009(6) 0.024(5) 0.006(5)
C6 0.031(7) 0.030(7) 0.024(6) -0.004(6) 0.014(6) -0.018(6)
O8W 0.043(6) 0.047(7) 0.055(7) -0.018(6) 0.029(6) -0.016(6)
O7W 0.049(6) 0.025(5) 0.018(4) -0.007(4) 0.005(4) -0.004(5)
O6W 0.044(6) 0.031(5) 0.027(5) 0.006(4) 0.018(4) 0.015(5)
N8 0.025(6) 0.045(8) 0.035(6) -0.004(6) 0.010(5) -0.007(6)
C2 0.020(6) 0.015(6) 0.031(7) -0.007(5) 0.010(5) -0.008(5)
N3 0.031(6) 0.048(8) 0.043(7) 0.011(7) 0.028(6) 0.005(6)
C7 0.020(6) 0.009(5) 0.029(6) -0.001(5) 0.011(5) -0.001(5)
C12 0.013(5) 0.011(5) 0.008(5) 0.006(4) 0.001(4) 0.003(4)
C8 0.020(6) 0.009(6) 0.038(7) -0.002(6) 0.007(5) 0.002(5)
N9 0.036(7) 0.045(8) 0.046(7) 0.006(6) 0.032(6) 0.007(6)
C17 0.010(5) 0.017(6) 0.016(5) 0.002(5) 0.004(4) -0.001(4)
N2 0.043(7) 0.019(6) 0.026(6) -0.001(5) 0.006(5) -0.013(5)
C13 0.029(6) 0.015(6) 0.021(6) 0.002(5) 0.017(5) 0.004(5)
N7 0.031(6) 0.032(6) 0.035(6) 0.002(5) 0.022(5) -0.009(5)
O5W 0.090(10) 0.041(7) 0.107(11) -0.025(8) 0.079(10) -0.028(7)
C16 0.021(6) 0.032(8) 0.034(7) -0.006(7) 0.007(5) -0.006(6)
O67 0.037(6) 0.028(6) 0.049(6) 0.013(5) 0.020(5) 0.008(5)
C18 0.008(4) 0.012(4) 0.020(4) 0.000(3) 0.004(3) -0.005(3)
C5 0.067(11) 0.023(7) 0.020(6) 0.001(6) 0.025(7) 0.010(7)
C3 0.020(6) 0.019(6) 0.020(6) -0.010(5) 0.008(5) 0.002(5)
O4W 0.021(5) 0.075(9) 0.028(5) -0.006(6) 0.007(4) 0.001(5)
C15 0.037(7) 0.019(6) 0.023(6) -0.009(6) 0.019(6) -0.016(6)
C9 0.017(5) 0.016(6) 0.014(5) -0.002(5) 0.004(4) 0.002(5)
O3W 0.059(8) 0.026(6) 0.037(6) 0.000(5) -0.016(5) -0.002(5)
O2W 0.065(8) 0.057(8) 0.034(6) 0.008(6) 0.010(6) 0.026(7)
C14 0.028(7) 0.015(6) 0.059(9) -0.016(7) 0.026(7) -0.009(5)
C10 0.016(5) 0.021(6) 0.021(6) 0.000(5) 0.004(5) 0.003(5)
C4 0.023(6) 0.026(7) 0.019(6) -0.016(5) 0.014(5) -0.008(5)
O68 0.044(7) 0.040(7) 0.074(9) 0.014(7) -0.011(7) -0.004(6)
O1W 0.054(7) 0.089(8) 0.100(8) -0.041(7) 0.026(6) 0.000(6)

loop_
_atom_type_symbol
_atom_type_description
_atom_type_scat_dispersion_real
_atom_type_scat_dispersion_imag
_atom_type_scat_source
C C 0.0033 0.0016 'International Tables Vol C Tables 4.2.6.8 and 6.1.1.4'
H H 0.0000 0.0000 'International Tables Vol C Tables 4.2.6.8 and 6.1.1.4'
N N 0.0061 0.0033 'International Tables Vol C Tables 4.2.6.8 and 6.1.1.4'
O O 0.0106 0.0060 'International Tables Vol C Tables 4.2.6.8 and 6.1.1.4'
Mo Mo -1.6832 0.6857 'International Tables Vol C Tables 4.2.6.8 and 6.1.1.4'
P P 0.1023 0.0942 'International Tables Vol C Tables 4.2.6.8 and 6.1.1.4'

loop_
_geom_angle_atom_site_label_1
_geom_angle_atom_site_label_2
_geom_angle_atom_site_label_3
_geom_angle
O20 Mo1 O21 103.5(4)
O20 Mo1 O61 100.9(4)
O21 Mo1 O61 97.6(4)
O20 Mo1 O32 97.6(4)
O21 Mo1 O32 95.1(4)
O61 Mo1 O32 154.4(3)
O20 Mo1 O29 90.4(3)
O21 Mo1 O29 166.0(3)
O61 Mo1 O29 80.4(3)
O32 Mo1 O29 81.9(3)
O20 Mo1 O50 166.3(3)
O21 Mo1 O50 87.6(3)
O61 Mo1 O50 85.2(3)
O32 Mo1 O50 73.2(3)
O29 Mo1 O50 78.5(3)
O24 Mo2 O13 100.6(4)
O24 Mo2 O32 98.0(4)
O13 Mo2 O32 97.4(3)
O24 Mo2 O40 103.6(4)
O13 Mo2 O40 90.3(3)
O32 Mo2 O40 155.3(3)
O24 Mo2 O15 93.0(4)
O13 Mo2 O15 165.6(3)
O32 Mo2 O15 84.9(3)
O40 Mo2 O15 82.2(3)
O24 Mo2 O50 169.1(3)
O13 Mo2 O50 87.3(3)
O32 Mo2 O50 73.4(3)
O40 Mo2 O50 83.7(3)
O15 Mo2 O50 79.7(3)
O45 Mo3 O34 102.1(4)
O45 Mo3 O43 100.3(4)
O34 Mo3 O43 99.5(3)
O45 Mo3 O61 102.1(4)
O34 Mo3 O61 90.6(4)
O43 Mo3 O61 152.8(3)
O45 Mo3 O17 92.9(4)
O34 Mo3 O17 163.5(3)
O43 Mo3 O17 84.2(3)
O61 Mo3 O17 79.5(3)
O45 Mo3 O51 169.6(4)
O34 Mo3 O51 87.1(3)
O43 Mo3 O51 73.2(3)
O61 Mo3 O51 82.3(3)
O17 Mo3 O51 78.5(3)
O42 Mo4 O26 102.9(4)
O42 Mo4 O44 102.3(4)
O26 Mo4 O44 98.0(3)
O42 Mo4 O25 97.0(4)
O26 Mo4 O25 95.1(4)
O44 Mo4 O25 153.5(3)
O42 Mo4 O5 91.2(4)
O26 Mo4 O5 165.9(4)
O44 Mo4 O5 79.7(3)
O25 Mo4 O5 81.9(3)
O42 Mo4 O62 164.3(3)
O26 Mo4 O62 89.9(3)
O44 Mo4 O62 84.7(3)
O25 Mo4 O62 72.4(3)
O5 Mo4 O62 76.0(3)
O47 Mo5 O17 102.1(4)
O47 Mo5 O4 101.3(4)
O17 Mo5 O4 98.2(4)
O47 Mo5 O31 95.8(3)
O17 Mo5 O31 94.9(4)
O4 Mo5 O31 155.8(3)
O47 Mo5 O60 89.6(4)
O17 Mo5 O60 168.2(4)
O4 Mo5 O60 81.1(3)
O31 Mo5 O60 81.9(3)
O47 Mo5 O53 164.5(3)
O17 Mo5 O53 90.3(3)
O4 Mo5 O53 85.9(3)
O31 Mo5 O53 73.6(3)
O60 Mo5 O53 77.9(3)
O55 Mo6 O49 101.7(4)
O55 Mo6 O22 99.2(4)
O49 Mo6 O22 98.7(4)
O55 Mo6 O4 103.7(4)
O49 Mo6 O4 89.8(3)
O22 Mo6 O4 153.4(3)
O55 Mo6 O21 94.8(4)
O49 Mo6 O21 162.3(4)
O22 Mo6 O21 84.9(3)
O4 Mo6 O21 79.9(3)
O55 Mo6 O36 168.9(3)
O49 Mo6 O36 87.4(3)
O22 Mo6 O36 73.0(3)
O4 Mo6 O36 82.4(3)
O21 Mo6 O36 77.0(3)
O30 Mo7 O46 102.3(4)
O30 Mo7 O11 102.3(4)
O46 Mo7 O11 92.4(3)
O30 Mo7 O3 100.5(4)
O46 Mo7 O3 96.5(3)
O11 Mo7 O3 153.0(3)
O30 Mo7 O26 92.4(4)
O46 Mo7 O26 165.0(3)
O11 Mo7 O26 81.7(3)
O3 Mo7 O26 83.2(3)
O30 Mo7 O2 168.7(3)
O46 Mo7 O2 86.9(3)
O11 Mo7 O2 83.4(3)
O3 Mo7 O2 71.7(3)
O26 Mo7 O2 78.7(3)
O19 Mo8 O15 103.5(4)
O19 Mo8 O6 102.2(4)
O15 Mo8 O6 98.2(3)
O19 Mo8 O22 95.1(4)
O15 Mo8 O22 94.7(3)
O6 Mo8 O22 155.3(4)
O19 Mo8 O38 89.9(4)
O15 Mo8 O38 166.4(3)
O6 Mo8 O38 80.5(3)
O22 Mo8 O38 82.0(3)
O19 Mo8 O36 164.3(3)
O15 Mo8 O36 88.8(3)
O6 Mo8 O36 85.3(3)
O22 Mo8 O36 73.9(3)
O38 Mo8 O36 77.7(3)
O56 Mo9 O14 102.5(4)
O56 Mo9 O40 102.6(4)
O14 Mo9 O40 97.5(4)
O56 Mo9 O3 95.1(4)
O14 Mo9 O3 96.2(4)
O40 Mo9 O3 154.6(4)
O56 Mo9 O8 89.6(4)
O14 Mo9 O8 167.9(4)
O40 Mo9 O8 80.5(3)
O3 Mo9 O8 81.7(3)
O56 Mo9 O2 163.5(3)
O14 Mo9 O2 90.1(3)
O40 Mo9 O2 86.0(3)
O3 Mo9 O2 72.7(3)
O8 Mo9 O2 77.9(3)
O35 Mo10 O7 103.5(4)
O35 Mo10 O11 99.2(4)
O7 Mo10 O11 95.8(3)
O35 Mo10 O43 99.3(4)
O7 Mo10 O43 96.8(3)
O11 Mo10 O43 154.4(3)
O35 Mo10 O12 92.3(3)
O7 Mo10 O12 164.1(3)
O11 Mo10 O12 79.2(3)
O43 Mo10 O12 82.6(3)
O35 Mo10 O51 167.8(3)
O7 Mo10 O51 87.3(3)
O11 Mo10 O51 85.3(3)
O43 Mo10 O51 73.2(3)
O12 Mo10 O51 77.3(3)
O58 Mo11 O16 103.9(4)
O58 Mo11 O31 101.4(4)
O16 Mo11 O31 99.0(3)
O58 Mo11 O44 100.5(4)
O16 Mo11 O44 90.2(3)
O31 Mo11 O44 153.5(3)
O58 Mo11 O7 93.2(4)
O16 Mo11 O7 161.5(3)
O31 Mo11 O7 84.4(3)
O44 Mo11 O7 79.6(3)
O58 Mo11 O53 169.2(3)
O16 Mo11 O53 86.5(3)
O31 Mo11 O53 73.5(3)
O44 Mo11 O53 82.3(3)
O7 Mo11 O53 77.0(3)
O54 Mo12 O10 101.8(4)
O54 Mo12 O25 99.6(4)
O10 Mo12 O25 99.8(4)
O54 Mo12 O6 102.3(4)
O10 Mo12 O6 90.7(4)
O25 Mo12 O6 153.2(4)
O54 Mo12 O14 93.4(4)
O10 Mo12 O14 163.9(3)
O25 Mo12 O14 82.5(4)
O6 Mo12 O14 80.9(3)
O54 Mo12 O62 169.2(4)
O10 Mo12 O62 87.5(3)
O25 Mo12 O62 73.2(3)
O6 Mo12 O62 82.9(3)
O14 Mo12 O62 77.9(3)
O39 Mo13 O12 104.5(4)
O39 Mo13 O48 101.7(4)
O12 Mo13 O48 100.2(3)
O39 Mo13 O1 97.1(4)
O12 Mo13 O1 156.1(3)
O48 Mo13 O1 85.1(3)
O39 Mo13 O46 99.6(4)
O12 Mo13 O46 87.0(3)
O48 Mo13 O46 155.0(3)
O1 Mo13 O46 79.3(3)
O39 Mo13 O9 168.7(4)
O12 Mo13 O9 86.7(3)
O48 Mo13 O9 75.1(3)
O1 Mo13 O9 72.0(3)
O46 Mo13 O9 81.5(3)
O37 Mo14 O8 103.9(4)
O37 Mo14 O1 103.3(4)
O8 Mo14 O1 101.2(4)
O37 Mo14 O41 96.2(4)
O8 Mo14 O41 155.7(3)
O1 Mo14 O41 87.0(4)
O37 Mo14 O13 96.9(4)
O8 Mo14 O13 84.8(3)
O1 Mo14 O13 156.7(3)
O41 Mo14 O13 79.4(3)
O37 Mo14 O9 168.2(3)
O8 Mo14 O9 87.6(3)
O1 Mo14 O9 76.1(3)
O41 Mo14 O9 72.0(3)
O13 Mo14 O9 81.8(3)
O28 Mo15 O29 103.7(4)
O28 Mo15 O41 102.5(4)
O29 Mo15 O41 99.0(4)
O28 Mo15 O48 97.4(4)
O29 Mo15 O48 155.8(3)
O41 Mo15 O48 87.6(3)
O28 Mo15 O34 100.0(4)
O29 Mo15 O34 84.6(3)
O41 Mo15 O34 155.6(3)
O48 Mo15 O34 80.2(3)
O28 Mo15 O9 169.4(3)
O29 Mo15 O9 86.9(3)
O41 Mo15 O9 74.6(3)
O48 Mo15 O9 72.4(3)
O34 Mo15 O9 81.5(3)
O18 Mo16 O60 103.2(4)
O18 Mo16 O33 103.1(4)
O60 Mo16 O33 99.0(4)
O18 Mo16 O57 99.0(4)
O60 Mo16 O57 155.0(4)
O33 Mo16 O57 86.9(4)
O18 Mo16 O49 99.1(4)
O60 Mo16 O49 85.8(4)
O33 Mo16 O49 155.5(4)
O57 Mo16 O49 79.5(3)
O18 Mo16 O27 170.4(4)
O60 Mo16 O27 86.3(3)
O33 Mo16 O27 74.4(3)
O57 Mo16 O27 71.8(3)
O49 Mo16 O27 82.0(3)
O52 Mo17 O5 104.9(4)
O52 Mo17 O59 102.5(4)
O5 Mo17 O59 99.8(4)
O52 Mo17 O16 99.2(4)
O5 Mo17 O16 85.5(3)
O59 Mo17 O16 155.4(4)
O52 Mo17 O33 97.9(4)
O5 Mo17 O33 154.2(3)
O59 Mo17 O33 86.5(4)
O16 Mo17 O33 79.2(3)
O52 Mo17 O27 169.2(4)
O5 Mo17 O27 85.9(3)
O59 Mo17 O27 75.2(3)
O16 Mo17 O27 81.3(3)
O33 Mo17 O27 71.5(3)
O23 Mo18 O38 103.4(4)
O23 Mo18 O57 102.5(4)
O38 Mo18 O57 100.0(4)
O23 Mo18 O59 98.6(4)
O38 Mo18 O59 154.4(3)
O57 Mo18 O59 87.8(4)
O23 Mo18 O10 99.6(4)
O38 Mo18 O10 83.5(3)
O57 Mo18 O10 156.1(4)
O59 Mo18 O10 79.9(3)
O23 Mo18 O27 170.5(4)
O38 Mo18 O27 86.1(3)
O57 Mo18 O27 75.0(3)
O59 Mo18 O27 72.3(3)
O10 Mo18 O27 81.7(3)
O50 P1 O51 111.2(4)
O50 P1 O2 112.0(4)
O51 P1 O2 111.6(4)
O50 P1 O9 107.2(4)
O51 P1 O9 107.5(4)
O2 P1 O9 107.1(4)
Mo5 O17 Mo3 163.1(5)
Mo11 O16 Mo17 146.8(4)
Mo8 O15 Mo2 161.6(4)
Mo9 O14 Mo12 162.6(5)
Mo2 O13 Mo14 145.7(4)
Mo13 O12 Mo10 153.9(4)
Mo7 O11 Mo10 153.6(5)
Mo12 O10 Mo18 146.2(5)
P1 O9 Mo14 125.4(4)
P1 O9 Mo15 125.0(4)
Mo14 O9 Mo15 90.9(2)
P1 O9 Mo13 124.1(4)
Mo14 O9 Mo13 90.6(2)
Mo15 O9 Mo13 90.3(2)
Mo14 O8 Mo9 151.9(4)
Mo10 O7 Mo11 166.9(4)
Mo8 O6 Mo12 152.6(5)
Mo17 O5 Mo4 154.4(4)
Mo5 O4 Mo6 152.9(4)
Mo7 O3 Mo9 123.2(4)
P1 O2 Mo9 131.3(4)
P1 O2 Mo7 125.3(4)
Mo9 O2 Mo7 92.1(3)
Mo14 O1 Mo13 121.2(4)
O36 P2 O53 111.1(4)
O36 P2 O62 111.2(5)
O53 P2 O62 111.1(4)
O36 P2 O27 107.4(4)
O53 P2 O27 107.6(4)
O62 P2 O27 108.2(4)
Mo18 O57 Mo16 122.2(4)
P2 O53 Mo5 131.0(4)
P2 O53 Mo11 124.7(4)
Mo5 O53 Mo11 91.8(3)
P1 O51 Mo10 131.4(4)
P1 O51 Mo3 125.9(4)
Mo10 O51 Mo3 90.9(3)
P1 O50 Mo1 131.7(4)
P1 O50 Mo2 125.5(4)
Mo1 O50 Mo2 91.4(3)
Mo6 O49 Mo16 146.5(5)
Mo13 O48 Mo15 122.2(4)
Mo7 O46 Mo13 143.1(4)
Mo4 O44 Mo11 154.7(4)
Mo3 O43 Mo10 122.6(4)
Mo15 O41 Mo14 122.4(4)
Mo9 O40 Mo2 152.7(4)
Mo18 O38 Mo8 154.8(4)
P2 O36 Mo8 131.4(4)
P2 O36 Mo6 125.4(5)
Mo8 O36 Mo6 90.9(3)
Mo3 O34 Mo15 146.9(5)
Mo16 O33 Mo17 122.8(4)
Mo2 O32 Mo1 121.6(4)
Mo11 O31 Mo5 120.9(4)
Mo15 O29 Mo1 152.6(4)
P2 O27 Mo18 124.8(4)
P2 O27 Mo17 124.1(4)
Mo18 O27 Mo17 90.7(3)
P2 O27 Mo16 124.8(4)
Mo18 O27 Mo16 90.9(2)
Mo17 O27 Mo16 91.3(3)
Mo4 O26 Mo7 162.4(5)
Mo12 O25 Mo4 122.3(4)
Mo6 O22 Mo8 121.9(4)
Mo1 O21 Mo6 163.2(5)
P2 O62 Mo4 131.3(5)
P2 O62 Mo12 124.6(5)
Mo4 O62 Mo12 92.1(3)
Mo1 O61 Mo3 152.5(5)
Mo16 O60 Mo5 152.7(5)
Mo17 O59 Mo18 121.8(4)
C6 C1 N2 106.0(11)
C6 C1 C2 129.4(12)
N2 C1 C2 124.4(11)
C11 N6 C12 107.1(11)
C7 N5 C12 110.3(11)
N6 C11 C7 110.9(10)
N3 C6 C1 107.2(12)
C18 N8 C13 108.4(11)
C1 C2 C3 116.1(10)
C5 N3 C6 109.4(11)
N5 C7 C11 105.0(10)
N5 C7 C8 129.5(11)
C11 C7 C8 125.4(11)
N6 C12 N5 106.6(11)
C7 C8 C9 112.5(10)
C18 N9 C17 107.2(11)
N9 C17 C13 110.3(11)
C5 N2 C1 108.3(12)
C17 C13 N8 103.6(11)
C17 C13 C14 123.5(12)
N8 C13 C14 132.8(12)
O68 C16 O67 127.8(15)
O68 C16 C15 115.9(13)
O67 C16 C15 115.9(11)
N9 C18 N8 110.4(11)
N2 C5 N3 108.9(11)
N1 C3 C4 106.5(10)
N1 C3 C2 112.0(9)
C4 C3 C2 111.6(10)
N7 C15 C16 110.3(11)
N7 C15 C14 108.4(10)
C16 C15 C14 110.3(11)
N4 C9 C8 110.9(9)
N4 C9 C10 106.7(9)
C8 C9 C10 112.2(10)
C13 C14 C15 114.6(11)
O66 C10 O65 126.0(12)
O66 C10 C9 123.4(11)
O65 C10 C9 110.4(10)
O64 C4 O63 127.1(11)
O64 C4 C3 121.7(11)
O63 C4 C3 111.0(10)

loop_
_geom_bond_atom_site_label_1
_geom_bond_atom_site_label_2
_geom_bond_distance
Mo1 O20 1.689(8)
Mo1 O21 1.764(8)
Mo1 O61 1.864(8)
Mo1 O32 1.945(8)
Mo1 O29 2.149(7)
Mo1 O50 2.312(7)
Mo2 O24 1.692(9)
Mo2 O13 1.799(7)
Mo2 O32 1.876(8)
Mo2 O40 1.921(8)
Mo2 O15 2.086(7)
Mo2 O50 2.351(8)
Mo3 O45 1.692(8)
Mo3 O34 1.790(8)
Mo3 O43 1.871(8)
Mo3 O61 1.934(8)
Mo3 O17 2.089(8)
Mo3 O51 2.353(8)
Mo4 O42 1.691(8)
Mo4 O26 1.752(8)
Mo4 O44 1.870(8)
Mo4 O25 1.970(9)
Mo4 O5 2.158(8)
Mo4 O62 2.311(8)
Mo5 O47 1.695(8)
Mo5 O17 1.761(7)
Mo5 O4 1.876(8)
Mo5 O31 1.970(8)
Mo5 O60 2.143(8)
Mo5 O53 2.289(8)
Mo6 O55 1.673(8)
Mo6 O49 1.802(8)
Mo6 O22 1.876(8)
Mo6 O4 1.906(8)
Mo6 O21 2.073(8)
Mo6 O36 2.378(8)
Mo7 O30 1.697(8)
Mo7 O46 1.804(7)
Mo7 O11 1.878(8)
Mo7 O3 1.895(9)
Mo7 O26 2.127(8)
Mo7 O2 2.357(7)
Mo8 O19 1.708(9)
Mo8 O15 1.762(8)
Mo8 O6 1.855(8)
Mo8 O22 1.937(8)
Mo8 O38 2.131(8)
Mo8 O36 2.299(8)
Mo9 O56 1.675(8)
Mo9 O14 1.757(8)
Mo9 O40 1.858(7)
Mo9 O3 1.917(8)
Mo9 O8 2.161(8)
Mo9 O2 2.301(8)
Mo10 O35 1.683(8)
Mo10 O7 1.741(8)
Mo10 O11 1.896(8)
Mo10 O43 1.921(8)
Mo10 O12 2.138(8)
Mo10 O51 2.317(8)
Mo11 O58 1.684(8)
Mo11 O16 1.811(8)
Mo11 O31 1.870(7)
Mo11 O44 1.898(8)
Mo11 O7 2.113(8)
Mo11 O53 2.364(8)
Mo12 O54 1.683(9)
Mo12 O10 1.796(8)
Mo12 O25 1.864(9)
Mo12 O6 1.910(8)
Mo12 O14 2.112(8)
Mo12 O62 2.354(8)
Mo13 O39 1.675(8)
Mo13 O12 1.776(8)
Mo13 O48 1.863(8)
Mo13 O1 2.042(8)
Mo13 O46 2.044(7)
Mo13 O9 2.404(7)
Mo14 O37 1.707(8)
Mo14 O8 1.787(8)
Mo14 O1 1.851(8)
Mo14 O41 2.043(8)
Mo14 O13 2.058(7)
Mo14 O9 2.367(7)
Mo15 O28 1.678(8)
Mo15 O29 1.796(7)
Mo15 O41 1.833(8)
Mo15 O48 2.031(8)
Mo15 O34 2.043(8)
Mo15 O9 2.403(7)
Mo16 O18 1.707(8)
Mo16 O60 1.769(8)
Mo16 O33 1.850(8)
Mo16 O57 2.034(8)
Mo16 O49 2.037(8)
Mo16 O27 2.382(8)
Mo17 O52 1.681(8)
Mo17 O5 1.773(8)
Mo17 O59 1.844(8)
Mo17 O16 2.019(8)
Mo17 O33 2.028(8)
Mo17 O27 2.381(8)
Mo18 O23 1.691(9)
Mo18 O38 1.781(8)
Mo18 O57 1.840(8)
Mo18 O59 2.027(9)
Mo18 O10 2.063(8)
Mo18 O27 2.377(8)
P1 O50 1.512(8)
P1 O51 1.532(9)
P1 O2 1.533(8)
P1 O9 1.556(7)
P2 O36 1.518(8)
P2 O53 1.536(8)
P2 O62 1.536(8)
P2 O27 1.572(7)
N1 C3 1.511(15)
O63 C4 1.300(15)
O64 C4 1.202(16)
N4 C9 1.515(15)
O66 C10 1.200(15)
C1 C6 1.373(17)
C1 N2 1.383(17)
C1 C2 1.473(16)
O65 C10 1.328(16)
N6 C11 1.325(18)
N6 C12 1.353(15)
N5 C7 1.330(16)
N5 C12 1.358(15)
C11 C7 1.355(15)
C6 N3 1.345(17)
N8 C18 1.333(16)
N8 C13 1.379(17)
C2 C3 1.522(18)
N3 C5 1.32(2)
C7 C8 1.509(17)
C8 C9 1.526(17)
N9 C18 1.305(17)
N9 C17 1.336(17)
C17 C13 1.376(16)
N2 C5 1.322(19)
C13 C14 1.451(17)
N7 C15 1.495(15)
C16 O68 1.211(17)
C16 O67 1.297(17)
C16 C15 1.54(2)
C3 C4 1.520(15)
C15 C14 1.574(17)
C9 C10 1.531(16)
